data_4023331
loop_
_publ_author_name
'Kate M. Clapham'
'Andrei S. Batsanov'
'Ryan D. R. Greenwood'
'Martin R. Bryce'
'Amy E. Smith'
'Brian Tarbit'

_publ_contact_author 'Andrei S.Batsanov'
_publ_contact_author_email a.s.batsanov@durham.ac.uk
_publ_section_title
;
 Functionalized Heteroarylpyridazines and Pyridazin-3(2H)-one
 Derivatives via Palladium-Catalyzed Cross-Coupling Methodology
;
_journal_name_full 'Journal of Organic Chemistry'
_journal_page_first 2176
_journal_page_last 2181
_journal_paper_doi 10.1021/jo702420q
_journal_volume 73
_journal_year 2008
_chemical_formula_moiety 'C15 H12 N4 O'
_chemical_formula_sum 'C15 H12 N4 O'
_chemical_formula_weight 264.29
_chemical_melting_point 439.2(3)
_chemical_name_systematic ' 3-methoxy-6-phenyl-4-(pyrimidin-5-yl)pyridazine   '
_space_group_IT_number 2
_symmetry_cell_setting triclinic
_symmetry_space_group_name_Hall '-P 1'
_symmetry_space_group_name_H-M 'P -1'
_atom_sites_solution_hydrogens geom
_atom_sites_solution_primary direct
_atom_sites_solution_secondary difmap
_audit_creation_method SHELXL-97
_cell_angle_alpha 76.94(1)
_cell_angle_beta 83.20(1)
_cell_angle_gamma 81.19(1)
_cell_formula_units_Z 2
_cell_length_a 3.8868(4)
_cell_length_b 10.5556(12)
_cell_length_c 15.3809(17)
_cell_measurement_reflns_used 3559
_cell_measurement_temperature 120(2)
_cell_measurement_theta_max 30.00
_cell_measurement_theta_min 2.65
_cell_volume 605.16(11)
_computing_cell_refinement 'SAINT version 6.45A (Bruker, 2003)'
_computing_data_collection 'SMART version 5.049 (Bruker, 1998)'
_computing_data_reduction 'SAINT version 6.45A (Bruker, 2003)'
_computing_molecular_graphics 'SHELXTL version 6.14 (Bruker, 2003)'
_computing_publication_material 'SHELXTL version 6.14 (Bruker, 2003)'
_computing_structure_refinement 'SHELXTL version 6.14 (Bruker, 2003)'
_computing_structure_solution 'SHELXTL version 6.14 (Bruker, 2003)'
_diffrn_ambient_temperature 120(2)
_diffrn_detector_area_resol_mean 8
_diffrn_measured_fraction_theta_full 0.986
_diffrn_measured_fraction_theta_max 0.986
_diffrn_measurement_device_type 'Siemens SMART 1K CCD area detector'
_diffrn_measurement_method '\w scans'
_diffrn_radiation_monochromator graphite
_diffrn_radiation_source 'fine-focus sealed tube'
_diffrn_radiation_type MoK\a
_diffrn_radiation_wavelength 0.71073
_diffrn_reflns_av_R_equivalents 0.0237
_diffrn_reflns_av_sigmaI/netI 0.0323
_diffrn_reflns_limit_h_max 5
_diffrn_reflns_limit_h_min -5
_diffrn_reflns_limit_k_max 12
_diffrn_reflns_limit_k_min -14
_diffrn_reflns_limit_l_max 20
_diffrn_reflns_limit_l_min -20
_diffrn_reflns_number 7255
_diffrn_reflns_theta_full 28.99
_diffrn_reflns_theta_max 28.99
_diffrn_reflns_theta_min 1.36
_diffrn_standards_number 0
_exptl_absorpt_coefficient_mu 0.096
_exptl_absorpt_correction_T_max 1.0000
_exptl_absorpt_correction_T_min 0.8991
_exptl_absorpt_correction_type multi-scan
_exptl_absorpt_process_details 'SADABS 2.10 (Bruker, 2003), R(int)=0.043 before correction'
_exptl_crystal_colour colourless
_exptl_crystal_density_diffrn 1.450
_exptl_crystal_density_method 'not measured'
_exptl_crystal_description plate
_exptl_crystal_F_000 276
_exptl_crystal_size_max 0.42
_exptl_crystal_size_mid 0.17
_exptl_crystal_size_min 0.05
_refine_diff_density_max 0.347
_refine_diff_density_min -0.224
_refine_diff_density_rms 0.047
_refine_ls_extinction_method none
_refine_ls_goodness_of_fit_ref 1.025
_refine_ls_hydrogen_treatment mixed
_refine_ls_matrix_type full
_refine_ls_number_parameters 229
_refine_ls_number_reflns 3174
_refine_ls_number_restraints 0
_refine_ls_restrained_S_all 1.025
_refine_ls_R_factor_all 0.0561
_refine_ls_R_factor_gt 0.0405
_refine_ls_shift/su_max 0.000
_refine_ls_shift/su_mean 0.000
_refine_ls_structure_factor_coef Fsqd
_refine_ls_weighting_details 'calc w=1/[\s^2^(Fo^2^)+(0.0582P)^2^+0.1264P] where P=(Fo^2^+2Fc^2^)/3'
_refine_ls_weighting_scheme calc
_refine_ls_wR_factor_gt 0.1019
_refine_ls_wR_factor_ref 0.1107
_reflns_number_gt 2505
_reflns_number_total 3174
_reflns_threshold_expression I>2\s(I)
_cod_data_source_file jo702420q-File001_4.cif
_cod_data_source_block 22
_cod_depositor_comments
;
The following automatic conversions were performed:
'_symmetry_cell_setting' value 'Triclinic' changed to 'triclinic'
according to '/home/saulius/struct/CIF-dictionaries/cif_core.dic'
dictionary named 'cif_core.dic' version 2.4.1 from 2010-06-29.

Automatic conversion script
Id: cif_fix_enum 1527 2010-12-29 10:47:43Z saulius 
;
_cod_database_code 4023331

loop_
_symmetry_equiv_pos_as_xyz
'x, y, z'
'-x, -y, -z'

loop_
_atom_site_label
_atom_site_type_symbol
_atom_site_fract_x
_atom_site_fract_y
_atom_site_fract_z
_atom_site_U_iso_or_equiv
_atom_site_adp_type
_atom_site_occupancy
_atom_site_symmetry_multiplicity
_atom_site_calc_flag
_atom_site_refinement_flags
_atom_site_disorder_assembly
_atom_site_disorder_group
O1 O 0.3793(2) 0.65227(8) 0.33088(6) 0.0203(2) Uani 1 1 d . . .
N1 N 0.0817(3) 0.34221(10) 0.37795(7) 0.0191(2) Uani 1 1 d . . .
N2 N 0.1831(3) 0.45380(10) 0.38858(7) 0.0193(2) Uani 1 1 d . . .
C3 C 0.2820(3) 0.54133(11) 0.31776(8) 0.0161(2) Uani 1 1 d . . .
C4 C 0.2969(3) 0.52485(11) 0.22830(8) 0.0152(2) Uani 1 1 d . . .
C5 C 0.1998(3) 0.40855(11) 0.21925(8) 0.0155(2) Uani 1 1 d . . .
H5 H 0.207(4) 0.3906(14) 0.1596(10) 0.018(3) Uiso 1 1 d . . .
C6 C 0.0873(3) 0.31845(11) 0.29638(8) 0.0154(2) Uani 1 1 d . . .
C7 C 0.3679(4) 0.66490(14) 0.42323(9) 0.0238(3) Uani 1 1 d . . .
H71 H 0.555(4) 0.6027(16) 0.4519(11) 0.034(4) Uiso 1 1 d . . .
H72 H 0.138(5) 0.6512(16) 0.4541(11) 0.034(4) Uiso 1 1 d . . .
H73 H 0.413(4) 0.7544(16) 0.4198(10) 0.027(4) Uiso 1 1 d . . .
N11 N 0.7090(3) 0.67864(10) 0.00322(7) 0.0207(2) Uani 1 1 d . . .
C12 C 0.6135(3) 0.80448(12) 0.00785(9) 0.0211(3) Uani 1 1 d . . .
H12 H 0.691(4) 0.8697(16) -0.0418(11) 0.029(4) Uiso 1 1 d . . .
N13 N 0.4241(3) 0.85033(10) 0.07514(7) 0.0220(2) Uani 1 1 d . . .
C14 C 0.3238(3) 0.75948(12) 0.14586(8) 0.0195(3) Uani 1 1 d . . .
H14 H 0.182(4) 0.7940(15) 0.1949(10) 0.026(4) Uiso 1 1 d . . .
C15 C 0.4106(3) 0.62480(11) 0.15032(8) 0.0155(2) Uani 1 1 d . . .
C16 C 0.6055(3) 0.59016(12) 0.07516(8) 0.0176(2) Uani 1 1 d . . .
H16 H 0.680(4) 0.4980(15) 0.0739(10) 0.023(4) Uiso 1 1 d . . .
C21 C -0.0342(3) 0.19334(11) 0.29235(8) 0.0155(2) Uani 1 1 d . . .
C22 C -0.0999(3) 0.10153(12) 0.37185(9) 0.0201(3) Uani 1 1 d . . .
H22 H -0.062(4) 0.1193(15) 0.4287(11) 0.026(4) Uiso 1 1 d . . .
C23 C -0.2134(3) -0.01620(13) 0.36919(9) 0.0225(3) Uani 1 1 d . . .
H23 H -0.259(4) -0.0769(16) 0.4242(11) 0.029(4) Uiso 1 1 d . . .
C24 C -0.2616(3) -0.04444(13) 0.28803(9) 0.0205(3) Uani 1 1 d . . .
H24 H -0.340(4) -0.1271(17) 0.2885(11) 0.035(4) Uiso 1 1 d . . .
C25 C -0.1992(3) 0.04601(13) 0.20915(9) 0.0201(3) Uani 1 1 d . . .
H25 H -0.233(4) 0.0273(15) 0.1510(11) 0.026(4) Uiso 1 1 d . . .
C26 C -0.0874(3) 0.16436(12) 0.21119(8) 0.0179(2) Uani 1 1 d . . .
H26 H -0.057(4) 0.2240(15) 0.1579(11) 0.021(4) Uiso 1 1 d . . .

loop_
_atom_site_aniso_label
_atom_site_aniso_U_11
_atom_site_aniso_U_22
_atom_site_aniso_U_33
_atom_site_aniso_U_23
_atom_site_aniso_U_13
_atom_site_aniso_U_12
O1 0.0329(5) 0.0172(4) 0.0130(4) -0.0036(3) -0.0010(3) -0.0099(4)
N1 0.0250(5) 0.0166(5) 0.0166(5) -0.0041(4) 0.0002(4) -0.0058(4)
N2 0.0259(5) 0.0166(5) 0.0159(5) -0.0031(4) -0.0001(4) -0.0063(4)
C3 0.0182(5) 0.0142(5) 0.0162(6) -0.0035(4) -0.0017(4) -0.0031(4)
C4 0.0158(5) 0.0158(6) 0.0129(5) -0.0017(4) -0.0008(4) -0.0011(4)
C5 0.0168(5) 0.0164(6) 0.0132(5) -0.0034(4) -0.0015(4) -0.0014(4)
C6 0.0160(5) 0.0148(6) 0.0151(6) -0.0028(4) -0.0009(4) -0.0015(4)
C7 0.0390(8) 0.0222(7) 0.0133(6) -0.0040(5) -0.0016(5) -0.0134(6)
N11 0.0249(5) 0.0217(6) 0.0148(5) -0.0022(4) 0.0005(4) -0.0051(4)
C12 0.0275(6) 0.0185(6) 0.0162(6) 0.0001(5) -0.0006(5) -0.0067(5)
N13 0.0302(6) 0.0169(5) 0.0172(5) -0.0005(4) -0.0007(4) -0.0038(4)
C14 0.0234(6) 0.0180(6) 0.0163(6) -0.0030(5) -0.0011(5) -0.0017(5)
C15 0.0175(5) 0.0159(6) 0.0137(5) -0.0018(4) -0.0026(4) -0.0048(4)
C16 0.0210(6) 0.0167(6) 0.0151(6) -0.0028(4) -0.0021(4) -0.0030(4)
C21 0.0152(5) 0.0141(6) 0.0171(6) -0.0037(4) 0.0002(4) -0.0015(4)
C22 0.0238(6) 0.0198(6) 0.0175(6) -0.0036(5) -0.0017(5) -0.0058(5)
C23 0.0266(6) 0.0191(6) 0.0212(6) -0.0001(5) -0.0006(5) -0.0082(5)
C24 0.0206(6) 0.0163(6) 0.0259(7) -0.0067(5) 0.0005(5) -0.0046(4)
C25 0.0217(6) 0.0201(6) 0.0198(6) -0.0077(5) -0.0011(5) -0.0022(5)
C26 0.0202(6) 0.0164(6) 0.0163(6) -0.0027(5) 0.0000(4) -0.0021(4)

loop_
_atom_type_symbol
_atom_type_description
_atom_type_scat_dispersion_real
_atom_type_scat_dispersion_imag
_atom_type_scat_source
C C 0.0033 0.0016 'International Tables Vol C Tables 4.2.6.8 and 6.1.1.4'
H H 0.0000 0.0000 'International Tables Vol C Tables 4.2.6.8 and 6.1.1.4'
N N 0.0061 0.0033 'International Tables Vol C Tables 4.2.6.8 and 6.1.1.4'
O O 0.0106 0.0060 'International Tables Vol C Tables 4.2.6.8 and 6.1.1.4'

loop_
_exptl_crystal_face_index_h
_exptl_crystal_face_index_k
_exptl_crystal_face_index_l
_exptl_crystal_face_perp_dist
0.00 0.00 1.00 0.0250
0.00 0.00 -1.00 0.0250
0.00 -1.00 0.00 0.0850
0.00 1.00 0.00 0.0850
1.00 0.00 0.00 0.2100
-1.00 0.00 0.00 0.2100

loop_
_geom_angle_atom_site_label_1
_geom_angle_atom_site_label_2
_geom_angle_atom_site_label_3
_geom_angle
_geom_angle_site_symmetry_1
_geom_angle_site_symmetry_3
_geom_angle_publ_flag
C3 O1 C7 116.42(9) . . ?
C6 N1 N2 120.30(10) . . ?
C3 N2 N1 119.95(10) . . ?
N2 C3 O1 118.33(11) . . ?
N2 C3 C4 123.87(11) . . ?
O1 C3 C4 117.79(10) . . ?
C5 C4 C3 115.11(10) . . ?
C5 C4 C15 122.39(11) . . ?
C3 C4 C15 122.50(11) . . ?
C4 C5 C6 119.51(11) . . ?
C4 C5 H5 119.2(8) . . ?
C6 C5 H5 121.3(8) . . ?
N1 C6 C5 121.23(11) . . ?
N1 C6 C21 115.79(10) . . ?
C5 C6 C21 122.97(11) . . ?
O1 C7 H71 108.4(10) . . ?
O1 C7 H72 110.4(10) . . ?
H71 C7 H72 112.3(14) . . ?
O1 C7 H73 105.2(9) . . ?
H71 C7 H73 109.7(13) . . ?
H72 C7 H73 110.5(13) . . ?
C12 N11 C16 115.59(11) . . ?
N13 C12 N11 127.12(12) . . ?
N13 C12 H12 115.6(9) . . ?
N11 C12 H12 117.2(9) . . ?
C12 N13 C14 115.83(11) . . ?
N13 C14 C15 122.88(12) . . ?
N13 C14 H14 115.3(9) . . ?
C15 C14 H14 121.8(9) . . ?
C16 C15 C14 115.48(11) . . ?
C16 C15 C4 121.84(11) . . ?
C14 C15 C4 122.67(11) . . ?
N11 C16 C15 123.09(11) . . ?
N11 C16 H16 116.7(9) . . ?
C15 C16 H16 120.1(9) . . ?
C26 C21 C22 118.65(11) . . ?
C26 C21 C6 121.76(11) . . ?
C22 C21 C6 119.60(11) . . ?
C23 C22 C21 120.29(12) . . ?
C23 C22 H22 119.9(9) . . ?
C21 C22 H22 119.8(9) . . ?
C24 C23 C22 120.50(12) . . ?
C24 C23 H23 120.6(10) . . ?
C22 C23 H23 118.9(10) . . ?
C25 C24 C23 119.61(12) . . ?
C25 C24 H24 122.0(10) . . ?
C23 C24 H24 118.4(10) . . ?
C24 C25 C26 120.29(12) . . ?
C24 C25 H25 120.4(9) . . ?
C26 C25 H25 119.3(9) . . ?
C25 C26 C21 120.65(12) . . ?
C25 C26 H26 118.4(9) . . ?
C21 C26 H26 120.9(9) . . ?

loop_
_geom_bond_atom_site_label_1
_geom_bond_atom_site_label_2
_geom_bond_distance
_geom_bond_site_symmetry_2
_geom_bond_publ_flag
O1 C3 1.3476(14) . ?
O1 C7 1.4512(15) . ?
N1 C6 1.3310(15) . ?
N1 N2 1.3469(14) . ?
N2 C3 1.3201(15) . ?
C3 C4 1.4188(16) . ?
C4 C5 1.3785(16) . ?
C4 C15 1.4807(16) . ?
C5 C6 1.4134(16) . ?
C5 H5 0.974(15) . ?
C6 C21 1.4853(16) . ?
C7 H71 0.976(17) . ?
C7 H72 0.975(18) . ?
C7 H73 0.976(16) . ?
N11 C12 1.3390(17) . ?
N11 C16 1.3421(15) . ?
C12 N13 1.3357(17) . ?
C12 H12 0.960(16) . ?
N13 C14 1.3407(16) . ?
C14 C15 1.3979(17) . ?
C14 H14 0.984(15) . ?
C15 C16 1.3938(17) . ?
C16 H16 0.975(15) . ?
C21 C26 1.3955(17) . ?
C21 C22 1.4021(17) . ?
C22 C23 1.3912(17) . ?
C22 H22 0.967(16) . ?
C23 C24 1.3867(18) . ?
C23 H23 0.956(16) . ?
C24 C25 1.3857(18) . ?
C24 H24 0.965(17) . ?
C25 C26 1.3920(17) . ?
C25 H25 0.986(16) . ?
C26 H26 0.921(15) . ?

loop_
_geom_torsion_atom_site_label_1
_geom_torsion_atom_site_label_2
_geom_torsion_atom_site_label_3
_geom_torsion_atom_site_label_4
_geom_torsion
_geom_torsion_site_symmetry_1
_geom_torsion_site_symmetry_2
_geom_torsion_site_symmetry_3
_geom_torsion_site_symmetry_4
_geom_torsion_publ_flag
C7 O1 C3 N2 0.34(16) . . . . ?
N1 C6 C21 C22 -8.58(16) . . . . ?
C16 C15 C4 C5 -35.89(17) . . . . ?
C5 C6 C21 C26 -8.33(17) . . . . ?
C3 C4 C15 C14 -37.90(17) . . . . ?

loop_
_cod_related_entry_id
_cod_related_entry_database
_cod_related_entry_code
1 ChemSpider 30658653
